data_7245222
loop_
_publ_author_name
'Azzali, Alessandra'
'd'Agostino, Simone'
'Capacci, Mattia'
'Spinelli, Floriana'
'Ventura, Barbara'
'Grepioni, Fabrizia'

_publ_section_title
;
 Assembling photoactive materials from polycyclic aromatic hydrocarbons
 (PAHs): room temperature phosphorescence and excimer-emission in
 co-crystals with 1,4-diiodotetrafluorobenzene
;
_journal_name_full CrystEngComm
_journal_paper_doi 10.1039/D2CE00720G
_journal_year 2022
_chemical_formula_moiety 'C6 F4 I2, C15 H12'
_chemical_formula_sum 'C21 H12 F4 I2'
_chemical_formula_weight 594.11
_space_group_crystal_system monoclinic
_space_group_IT_number 7
_space_group_name_Hall 'P -2yac'
_space_group_name_H-M_alt 'P 1 n 1'
_atom_sites_solution_hydrogens geom
_atom_sites_solution_primary dual
_audit_creation_date 2022-03-15
_audit_creation_method
;
Olex2 1.2
(compiled 2018.05.29 svn.r3508 for OlexSys, GUI svn.r5506)
;
_audit_update_record
;
2022-04-12 deposited with the CCDC.	2022-07-15 downloaded from the CCDC.
;
_cell_angle_alpha 90
_cell_angle_beta 104.826(7)
_cell_angle_gamma 90
_cell_formula_units_Z 4
_cell_length_a 15.2375(10)
_cell_length_b 8.1987(3)
_cell_length_c 16.1855(12)
_cell_measurement_reflns_used 1776
_cell_measurement_temperature 293(2)
_cell_measurement_theta_max 24.4280
_cell_measurement_theta_min 4.0970
_cell_volume 1954.7(2)
_computing_cell_refinement 'CrysAlisPro 1.171.40.69a (Rigaku OD, 2020)'
_computing_data_collection 'CrysAlisPro 1.171.40.69a (Rigaku OD, 2020)'
_computing_data_reduction 'CrysAlisPro 1.171.40.69a (Rigaku OD, 2020)'
_computing_molecular_graphics 'Olex2 (Dolomanov et al., 2009)'
_computing_publication_material 'Olex2 (Dolomanov et al., 2009)'
_computing_structure_refinement 'ShelXL (Sheldrick, 2015)'
_computing_structure_solution 'ShelXT (Sheldrick, 2015)'
_diffrn_ambient_temperature 293(2)
_diffrn_detector 'CCD plate'
_diffrn_detector_area_resol_mean 16.1340
_diffrn_detector_type Sapphire3
_diffrn_measured_fraction_theta_full 0.997
_diffrn_measured_fraction_theta_max 0.997
_diffrn_measurement_details
;
List of Runs (angles in degrees, time in seconds):

  # Type    Start    End  Width  t~exp~   \w     \q     \k     \f   Frames
#--------------------------------------------------------------------------
  1  \w     -8.00  18.00   1.00    6.94    --   17.92  77.00 120.00   26
  2  \w    -43.00  79.00   1.00    4.00    --   17.92   0.00   0.00  122
  3  \w     12.00  86.00   1.00    4.00    --   17.92  57.00  30.00   74
;
_diffrn_measurement_device 'four-circle diffractometer'
_diffrn_measurement_device_type 'Xcalibur, Sapphire3'
_diffrn_measurement_method '\w scans'
_diffrn_orient_matrix_type 'CrysAlisPro convention (1999,Acta A55,543-557)'
_diffrn_orient_matrix_UB_11 0.0000253000
_diffrn_orient_matrix_UB_12 0.0001817000
_diffrn_orient_matrix_UB_13 0.0438381000
_diffrn_orient_matrix_UB_21 0.0441477000
_diffrn_orient_matrix_UB_22 0.0344989000
_diffrn_orient_matrix_UB_23 0.0105379000
_diffrn_orient_matrix_UB_31 -0.0191901000
_diffrn_orient_matrix_UB_32 0.0793467000
_diffrn_orient_matrix_UB_33 -0.0046728000
_diffrn_radiation_monochromator graphite
_diffrn_radiation_probe x-ray
_diffrn_radiation_type MoK\a
_diffrn_radiation_wavelength 0.71073
_diffrn_reflns_av_R_equivalents 0.0200
_diffrn_reflns_av_unetI/netI 0.0349
_diffrn_reflns_Laue_measured_fraction_full 0.997
_diffrn_reflns_Laue_measured_fraction_max 0.997
_diffrn_reflns_limit_h_max 18
_diffrn_reflns_limit_h_min -10
_diffrn_reflns_limit_k_max 8
_diffrn_reflns_limit_k_min -9
_diffrn_reflns_limit_l_max 17
_diffrn_reflns_limit_l_min -19
_diffrn_reflns_number 7713
_diffrn_reflns_point_group_measured_fraction_full 0.685
_diffrn_reflns_point_group_measured_fraction_max 0.685
_diffrn_reflns_theta_full 24.996
_diffrn_reflns_theta_max 24.996
_diffrn_reflns_theta_min 3.600
_diffrn_source 'fine-focus sealed X-ray tube'
_diffrn_source_type 'Enhance (Mo) X-ray Source'
_exptl_absorpt_coefficient_mu 3.257
_exptl_absorpt_correction_T_max 1.00000
_exptl_absorpt_correction_T_min 0.77555
_exptl_absorpt_correction_type multi-scan
_exptl_absorpt_process_details
;
CrysAlisPro 1.171.40.69a (Rigaku Oxford Diffraction, 2020)
Empirical absorption correction using spherical harmonics,
 implemented in SCALE3 ABSPACK scaling algorithm.
;
_exptl_crystal_colour 'clear light colourless'
_exptl_crystal_colour_lustre clear
_exptl_crystal_colour_modifier light
_exptl_crystal_colour_primary colourless
_exptl_crystal_density_diffrn 2.019
_exptl_crystal_description block
_exptl_crystal_F_000 1120
_exptl_crystal_size_max 0.8
_exptl_crystal_size_mid 0.5
_exptl_crystal_size_min 0.2
_refine_diff_density_max 0.516
_refine_diff_density_min -0.304
_refine_diff_density_rms 0.067
_refine_ls_abs_structure_details
;
 Flack x determined using 892 quotients [(I+)-(I-)]/[(I+)+(I-)]
 (Parsons, Flack and Wagner, Acta Cryst. B69 (2013) 249-259).
;
_refine_ls_abs_structure_Flack 0.661(14)
_refine_ls_extinction_method none
_refine_ls_goodness_of_fit_ref 1.077
_refine_ls_hydrogen_treatment constr
_refine_ls_matrix_type full
_refine_ls_number_parameters 489
_refine_ls_number_reflns 4714
_refine_ls_number_restraints 429
_refine_ls_restrained_S_all 1.035
_refine_ls_R_factor_all 0.0674
_refine_ls_R_factor_gt 0.0469
_refine_ls_shift/su_max 0.000
_refine_ls_shift/su_mean 0.000
_refine_ls_structure_factor_coef Fsqd
_refine_ls_weighting_details 'w=1/[\s^2^(Fo^2^)+(0.0419P)^2^+0.3337P] where P=(Fo^2^+2Fc^2^)/3'
_refine_ls_weighting_scheme calc
_refine_ls_wR_factor_gt 0.0914
_refine_ls_wR_factor_ref 0.0999
_reflns_Friedel_coverage 0.372
_reflns_Friedel_fraction_full 0.371
_reflns_Friedel_fraction_max 0.371
_reflns_number_gt 3596
_reflns_number_total 4714
_reflns_threshold_expression 'I > 2\s(I)'
_cod_data_source_file d2ce00720g2.cif
_cod_data_source_block MA-I2F4
_cod_database_code 7245222
_shelx_shelxl_version_number 2016/6
_shelx_space_group_comment
;
The symmetry employed for this shelxl refinement is uniquely defined
by the following loop, which should always be used as a source of
symmetry information in preference to the above space-group names.
They are only intended as comments.
;
_shelx_estimated_absorpt_t_max 0.562
_shelx_estimated_absorpt_t_min 0.180
_reflns_odcompleteness_completeness 99.63
_reflns_odcompleteness_iscentric 1
_reflns_odcompleteness_theta 26.32
_olex2_refinement_description
;
1. Fixed Uiso
 At 1.2 times of:
  All C(H) groups
 At 1.5 times of:
  All C(H,H,H) groups
2. Restrained distances
 H9-H7A
 2 with sigma of 0.04
3. Rigid body (RIGU) restrains
 C1, H1, C2, H2, C3, H3, C4, H4, C5, C6, C7, H7A, H7B, H7C, C8, C9, H9, C10,
 H10, C11, H11, C12, H12, C13, C14, H14, C15
 with sigma for 1-2 distances of 0.004 and sigma for 1-3 distances of 0.004
 I1, I2, F3, F4, F1, F2, C16, C18, C20, C17, C19, C21
 with sigma for 1-2 distances of 0.004 and sigma for 1-3 distances of 0.004
 I3, I4, F5, F7, F6, F8, C40, C38, C41, C42, C37, C39
 with sigma for 1-2 distances of 0.004 and sigma for 1-3 distances of 0.004
 C36, C28, H28A, H28B, H28C, C24, H24, C32, H32, C26, C30, H30, C34, C22, H22,
 C23, H23, C25, H25, C27, C29, C31, H31, C33, H33, C35, H35
 with sigma for 1-2 distances of 0.004 and sigma for 1-3 distances of 0.004
4.a Aromatic/amide H refined with riding coordinates:
 C24(H24), C32(H32), C30(H30), C22(H22), C1(H1), C2(H2), C3(H3), C4(H4),
 C23(H23), C25(H25), C31(H31), C9(H9), C33(H33), C10(H10), C35(H35), C11(H11),
 C12(H12), C14(H14)
4.b Idealised Me refined as rotating group:
 C28(H28A,H28B,H28C), C7(H7A,H7B,H7C)
;
_olex2_submission_special_instructions 'No special instructions were received'
_oxdiff_exptl_absorpt_empirical_details
;
Empirical correction (ABSPACK) includes:
- Absorption correction using spherical harmonics
- Frame scaling
;
_oxdiff_exptl_absorpt_empirical_full_max 1.330
_oxdiff_exptl_absorpt_empirical_full_min 0.777

loop_
_space_group_symop_operation_xyz
'x, y, z'
'x+1/2, -y, z+1/2'

loop_
_atom_site_label
_atom_site_type_symbol
_atom_site_fract_x
_atom_site_fract_y
_atom_site_fract_z
_atom_site_U_iso_or_equiv
_atom_site_adp_type
_atom_site_occupancy
_atom_site_site_symmetry_order
_atom_site_calc_flag
_atom_site_refinement_flags_posn
_atom_site_refinement_flags_adp
_atom_site_refinement_flags_occupancy
_atom_site_disorder_assembly
_atom_site_disorder_group
I1 I -0.08645(7) -0.44159(11) -0.37315(7) 0.1002(6) Uani 1 1 d . U . . .
I3 I -0.60855(8) -0.45720(11) -0.35366(8) 0.1240(10) Uani 1 1 d . U . . .
I2 I -0.44170(7) -0.81434(11) -0.66612(7) 0.0897(5) Uani 1 1 d . U . . .
I4 I -0.93435(8) -0.83084(11) -0.67630(8) 0.1012(6) Uani 1 1 d . U . . .
F5 F -0.6113(7) -0.5526(11) -0.5448(7) 0.122(3) Uani 1 1 d . U . . .
F3 F -0.2753(7) -0.5772(11) -0.3594(5) 0.105(3) Uani 1 1 d . U . . .
F4 F -0.4114(6) -0.7171(11) -0.4709(6) 0.103(3) Uani 1 1 d . U . . .
F7 F -0.8036(8) -0.6088(12) -0.3594(6) 0.134(4) Uani 1 1 d . U . . .
F6 F -0.7363(7) -0.6972(11) -0.6691(7) 0.115(3) Uani 1 1 d . U . . .
F1 F -0.1131(6) -0.5429(12) -0.5690(7) 0.120(3) Uani 1 1 d . U . . .
F2 F -0.2485(8) -0.6850(12) -0.6807(6) 0.119(3) Uani 1 1 d . U . . .
F8 F -0.9270(7) -0.7491(12) -0.4826(8) 0.131(4) Uani 1 1 d . U . . .
C36 C -0.7721(8) -1.1955(13) -0.5892(8) 0.048(3) Uani 1 1 d . U . . .
C28 C -0.8593(11) -1.1459(17) -0.3895(9) 0.087(4) Uani 1 1 d . U . . .
H28A H -0.840652 -1.234904 -0.350346 0.130 Uiso 1 1 calc GR U . . .
H28B H -0.920804 -1.162708 -0.421834 0.130 Uiso 1 1 calc GR U . . .
H28C H -0.855214 -1.045673 -0.358039 0.130 Uiso 1 1 calc GR U . . .
C24 C -0.9391(10) -1.3484(15) -0.6419(10) 0.064(4) Uani 1 1 d . U . . .
H24 H -0.995682 -1.397712 -0.660677 0.076 Uiso 1 1 calc R U . . .
C40 C -0.8343(9) -0.7249(13) -0.5793(10) 0.062(3) Uani 1 1 d . U . . .
C32 C -0.5439(9) -0.9116(15) -0.3758(9) 0.062(3) Uani 1 1 d . U . . .
H32 H -0.487249 -0.861809 -0.358915 0.074 Uiso 1 1 calc R U . . .
C16 C -0.2564(10) -0.6587(17) -0.6008(9) 0.067(3) Uani 1 1 d . U . . .
C26 C -0.8298(8) -1.2053(12) -0.5313(8) 0.044(2) Uani 1 1 d . U . . .
C18 C -0.3376(10) -0.6759(14) -0.4982(10) 0.061(3) Uani 1 1 d . U . . .
C30 C -0.6815(9) -0.9939(15) -0.3404(8) 0.055(3) Uani 1 1 d . U . . .
H30 H -0.716403 -1.000305 -0.301039 0.066 Uiso 1 1 calc R U . . .
C20 C -0.1904(9) -0.5578(13) -0.4606(10) 0.061(3) Uani 1 1 d . U . . .
C34 C -0.6588(8) -1.0479(12) -0.4815(8) 0.048(3) Uani 1 1 d . U . . .
C22 C -0.8011(8) -1.2614(13) -0.6715(8) 0.056(3) Uani 1 1 d . U . . .
H22 H -0.764649 -1.251342 -0.709345 0.067 Uiso 1 1 calc R U . . .
C38 C -0.7836(12) -0.6233(19) -0.4357(10) 0.084(4) Uani 1 1 d . U . . .
C1 C -0.4362(10) -0.2851(16) -0.5506(12) 0.091(5) Uani 1 1 d . U . . .
H1 H -0.474519 -0.299264 -0.514649 0.110 Uiso 1 1 calc R U . . .
C41 C -0.7521(11) -0.6724(17) -0.5911(11) 0.072(3) Uani 1 1 d . U . . .
C2 C -0.4614(13) -0.340(2) -0.6319(15) 0.103(6) Uani 1 1 d . U . . .
H2 H -0.518265 -0.388156 -0.650529 0.124 Uiso 1 1 calc R U . . .
C17 C -0.3321(9) -0.7051(15) -0.5765(9) 0.059(3) Uani 1 1 d . U . . .
C3 C -0.4092(15) -0.328(2) -0.6888(14) 0.105(6) Uani 1 1 d . U . . .
H3 H -0.428757 -0.371321 -0.743670 0.126 Uiso 1 1 calc R U . . .
C19 C -0.2692(10) -0.6039(15) -0.4398(9) 0.062(3) Uani 1 1 d . U . . .
C4 C -0.3270(11) -0.2521(14) -0.6622(10) 0.086(4) Uani 1 1 d . U . . .
H4 H -0.290225 -0.242758 -0.699866 0.104 Uiso 1 1 calc R U . . .
C21 C -0.1872(10) -0.5840(17) -0.5450(10) 0.068(3) Uani 1 1 d . U . . .
C42 C -0.6894(11) -0.6000(17) -0.5293(11) 0.075(4) Uani 1 1 d . U . . .
C23 C -0.8823(9) -1.3402(15) -0.6966(9) 0.061(3) Uani 1 1 d . U . . .
H23 H -0.899650 -1.388566 -0.750321 0.074 Uiso 1 1 calc R U . . .
C5 C -0.2960(9) -0.1858(13) -0.5777(9) 0.059(3) Uani 1 1 d . U . . .
C25 C -0.9139(8) -1.2861(14) -0.5618(9) 0.060(3) Uani 1 1 d . U . . .
H25 H -0.952767 -1.296595 -0.526174 0.073 Uiso 1 1 calc R U . . .
C6 C -0.2110(9) -0.1081(14) -0.5511(8) 0.059(3) Uani 1 1 d . U . . .
C27 C -0.7993(8) -1.1373(13) -0.4482(7) 0.047(3) Uani 1 1 d . U . . .
C7 C -0.1566(11) -0.094(2) -0.6086(12) 0.114(6) Uani 1 1 d . U . . .
H7A H -0.093794 -0.098919 -0.577864 0.171 Uiso 1 1 calc DGR U . . .
H7B H -0.168615 0.008580 -0.638071 0.171 Uiso 1 1 calc GR U . . .
H7C H -0.170119 -0.181412 -0.649262 0.171 Uiso 1 1 calc GR U . . .
C29 C -0.7155(8) -1.0592(12) -0.4227(8) 0.046(2) Uani 1 1 d . U . . .
C8 C -0.1842(10) -0.0485(13) -0.4657(10) 0.062(3) Uani 1 1 d . U . . .
C31 C -0.5999(10) -0.9226(14) -0.3176(10) 0.063(3) Uani 1 1 d . U . . .
H31 H -0.579292 -0.879542 -0.262889 0.076 Uiso 1 1 calc R U . . .
C9 C -0.0976(11) 0.0312(15) -0.4383(11) 0.079(4) Uani 1 1 d . U . . .
H9 H -0.061664 0.047084 -0.476191 0.095 Uiso 1 1 calc DR U . . .
C33 C -0.5728(9) -0.9727(13) -0.4544(9) 0.062(3) Uani 1 1 d . U . . .
H33 H -0.535828 -0.965742 -0.491987 0.074 Uiso 1 1 calc R U . . .
C10 C -0.0692(14) 0.0831(18) -0.3559(11) 0.093(5) Uani 1 1 d . U . . .
H10 H -0.012513 0.131924 -0.337101 0.111 Uiso 1 1 calc R U . . .
C35 C -0.6893(8) -1.1172(13) -0.5626(7) 0.049(3) Uani 1 1 d . U . . .
H35 H -0.652438 -1.110419 -0.600278 0.059 Uiso 1 1 calc R U . . .
C11 C -0.1244(13) 0.0642(16) -0.2981(12) 0.087(5) Uani 1 1 d . U . . .
H11 H -0.105432 0.103742 -0.242462 0.105 Uiso 1 1 calc R U . . .
C37 C -0.7035(11) -0.5744(13) -0.4489(10) 0.075(3) Uani 1 1 d . U . . .
C12 C -0.2043(12) -0.0116(17) -0.3252(10) 0.090(4) Uani 1 1 d . U . . .
H12 H -0.239436 -0.025472 -0.286477 0.108 Uiso 1 1 calc R U . . .
C39 C -0.8488(11) -0.7006(16) -0.5000(11) 0.074(3) Uani 1 1 d . U . . .
C13 C -0.2392(11) -0.0731(15) -0.4104(9) 0.068(3) Uani 1 1 d . U . . .
C14 C -0.3227(10) -0.1476(14) -0.4337(10) 0.079(4) Uani 1 1 d . U . . .
H14 H -0.358694 -0.159194 -0.395498 0.095 Uiso 1 1 calc R U . . .
C15 C -0.3517(10) -0.2066(15) -0.5201(10) 0.067(3) Uani 1 1 d . U . . .

loop_
_atom_site_aniso_label
_atom_site_aniso_U_11
_atom_site_aniso_U_22
_atom_site_aniso_U_33
_atom_site_aniso_U_23
_atom_site_aniso_U_13
_atom_site_aniso_U_12
I1 0.0818(9) 0.0665(5) 0.1230(14) 0.0115(6) -0.0277(8) 0.0007(5)
I3 0.151(2) 0.0658(5) 0.1086(14) -0.0052(7) -0.0526(12) 0.0203(7)
I2 0.0916(9) 0.0731(5) 0.0853(9) 0.0045(6) -0.0124(7) -0.0034(6)
I4 0.0921(9) 0.0676(5) 0.1170(12) 0.0031(7) -0.0224(8) 0.0026(6)
F5 0.094(7) 0.127(7) 0.150(9) -0.005(6) 0.040(6) -0.021(6)
F3 0.127(8) 0.132(7) 0.060(5) -0.004(5) 0.030(5) -0.015(5)
F4 0.075(5) 0.146(6) 0.095(7) 0.007(6) 0.036(5) -0.029(5)
F7 0.184(11) 0.155(8) 0.069(6) 0.021(6) 0.041(7) 0.018(7)
F6 0.122(8) 0.134(7) 0.099(7) -0.018(6) 0.049(6) -0.012(6)
F1 0.076(6) 0.160(8) 0.145(10) 0.008(7) 0.066(7) -0.020(5)
F2 0.139(9) 0.160(8) 0.073(6) 0.000(6) 0.056(6) -0.004(7)
F8 0.100(7) 0.135(7) 0.173(11) 0.025(7) 0.065(7) 0.000(6)
C36 0.050(6) 0.052(6) 0.043(6) 0.003(5) 0.017(5) 0.013(5)
C28 0.081(10) 0.129(11) 0.061(10) -0.003(8) 0.040(8) -0.013(9)
C24 0.050(8) 0.060(7) 0.075(9) 0.004(6) 0.005(6) 0.004(6)
C40 0.060(7) 0.049(6) 0.065(7) 0.011(6) -0.007(5) 0.012(6)
C32 0.045(8) 0.068(7) 0.067(8) 0.003(6) 0.007(6) -0.004(6)
C16 0.070(8) 0.082(9) 0.056(7) 0.015(7) 0.027(6) 0.004(6)
C26 0.043(6) 0.047(6) 0.043(6) 0.011(5) 0.012(4) 0.011(4)
C18 0.061(7) 0.064(7) 0.063(7) 0.010(6) 0.028(6) -0.007(6)
C30 0.053(7) 0.075(8) 0.041(6) 0.009(5) 0.015(6) 0.011(6)
C20 0.048(7) 0.059(6) 0.068(7) 0.021(6) -0.002(5) 0.003(5)
C34 0.047(6) 0.047(6) 0.051(6) 0.008(5) 0.015(5) 0.004(5)
C22 0.059(7) 0.061(7) 0.049(6) -0.002(5) 0.018(6) 0.007(5)
C38 0.097(9) 0.097(10) 0.053(7) 0.032(7) 0.011(7) 0.024(7)
C1 0.070(9) 0.080(9) 0.109(11) 0.003(8) -0.007(8) -0.003(7)
C41 0.074(8) 0.067(8) 0.079(8) 0.001(7) 0.026(7) 0.013(6)
C2 0.085(12) 0.074(10) 0.120(13) -0.002(10) -0.029(9) 0.002(9)
C17 0.058(7) 0.068(7) 0.049(7) 0.004(6) 0.009(5) 0.002(6)
C3 0.117(14) 0.073(10) 0.098(14) 0.000(10) -0.023(9) 0.004(9)
C19 0.075(8) 0.062(7) 0.051(6) 0.009(6) 0.020(6) 0.000(6)
C4 0.120(12) 0.054(7) 0.071(8) -0.001(6) -0.003(8) 0.000(7)
C21 0.048(7) 0.078(8) 0.085(8) 0.023(7) 0.026(6) 0.003(6)
C42 0.070(8) 0.069(8) 0.083(8) 0.013(7) 0.013(7) 0.010(6)
C23 0.062(8) 0.062(7) 0.053(8) 0.001(6) 0.001(6) 0.006(6)
C5 0.059(7) 0.042(6) 0.062(7) 0.005(5) -0.008(5) 0.022(5)
C25 0.042(6) 0.071(7) 0.070(8) 0.008(6) 0.017(6) 0.008(5)
C6 0.057(7) 0.060(7) 0.056(7) 0.016(6) 0.006(5) 0.015(5)
C27 0.041(6) 0.065(6) 0.038(6) 0.011(5) 0.017(5) 0.012(5)
C7 0.087(12) 0.154(14) 0.107(12) 0.010(12) 0.036(10) 0.010(11)
C29 0.048(6) 0.049(6) 0.044(6) 0.004(5) 0.018(5) 0.011(4)
C8 0.075(8) 0.041(6) 0.059(7) 0.014(5) -0.004(5) 0.005(5)
C31 0.067(8) 0.068(7) 0.052(8) -0.002(6) 0.009(6) 0.004(6)
C9 0.085(9) 0.061(8) 0.078(9) 0.015(7) -0.002(8) -0.003(6)
C33 0.055(7) 0.070(7) 0.064(7) 0.006(6) 0.019(6) -0.012(6)
C10 0.084(12) 0.084(9) 0.090(11) -0.005(9) -0.014(8) 0.004(9)
C35 0.047(6) 0.068(7) 0.040(6) 0.007(5) 0.025(5) 0.004(5)
C11 0.097(12) 0.069(9) 0.079(11) -0.010(8) -0.008(8) 0.014(7)
C37 0.087(9) 0.050(6) 0.073(8) 0.005(6) -0.007(6) 0.015(6)
C12 0.102(11) 0.090(9) 0.067(9) -0.008(8) 0.004(8) 0.004(8)
C39 0.070(8) 0.069(8) 0.082(8) 0.030(7) 0.017(6) 0.020(6)
C13 0.088(9) 0.060(7) 0.051(7) 0.011(6) 0.007(6) 0.009(6)
C14 0.088(9) 0.062(7) 0.076(8) 0.001(7) 0.000(7) 0.007(6)
C15 0.058(7) 0.063(7) 0.069(8) 0.010(6) -0.003(6) 0.006(6)

loop_
_atom_type_symbol
_atom_type_description
_atom_type_scat_dispersion_real
_atom_type_scat_dispersion_imag
_atom_type_scat_source
C C 0.0033 0.0016 'International Tables Vol C Tables 4.2.6.8 and 6.1.1.4'
H H 0.0000 0.0000 'International Tables Vol C Tables 4.2.6.8 and 6.1.1.4'
F F 0.0171 0.0103 'International Tables Vol C Tables 4.2.6.8 and 6.1.1.4'
I I -0.4742 1.8119 'International Tables Vol C Tables 4.2.6.8 and 6.1.1.4'

loop_
_geom_angle_atom_site_label_1
_geom_angle_atom_site_label_2
_geom_angle_atom_site_label_3
_geom_angle
_geom_angle_site_symmetry_1
_geom_angle_site_symmetry_3
_geom_angle_publ_flag
C22 C36 C26 120.1(12) . . ?
C35 C36 C26 118.9(11) . . ?
C35 C36 C22 121.0(12) . . ?
H28A C28 H28B 109.5 . . ?
H28A C28 H28C 109.5 . . ?
H28B C28 H28C 109.5 . . ?
C27 C28 H28A 109.5 . . ?
C27 C28 H28B 109.5 . . ?
C27 C28 H28C 109.5 . . ?
C23 C24 H24 119.3 . . ?
C25 C24 H24 119.3 . . ?
C25 C24 C23 121.5(14) . . ?
C41 C40 I4 122.8(12) . . ?
C39 C40 I4 120.3(12) . . ?
C39 C40 C41 116.9(14) . . ?
C31 C32 H32 120.0 . . ?
C33 C32 H32 120.0 . . ?
C33 C32 C31 119.9(14) . . ?
F2 C16 C17 121.5(14) . . ?
F2 C16 C21 118.0(14) . . ?
C21 C16 C17 120.5(14) . . ?
C25 C26 C36 116.6(12) . . ?
C25 C26 C27 124.2(12) . . ?
C27 C26 C36 119.2(11) . . ?
C17 C18 F4 122.3(14) . . ?
C17 C18 C19 121.8(14) . . ?
C19 C18 F4 115.9(14) . . ?
C29 C30 H30 119.4 . . ?
C31 C30 H30 119.4 . . ?
C31 C30 C29 121.3(13) . . ?
C19 C20 I1 121.4(12) . . ?
C19 C20 C21 116.6(13) . . ?
C21 C20 I1 121.9(11) . . ?
C33 C34 C29 119.2(12) . . ?
C35 C34 C29 118.9(11) . . ?
C35 C34 C33 121.9(12) . . ?
C36 C22 H22 119.7 . . ?
C23 C22 C36 120.5(13) . . ?
C23 C22 H22 119.7 . . ?
F7 C38 C37 122.8(17) . . ?
F7 C38 C39 116.0(17) . . ?
C37 C38 C39 121.1(17) . . ?
C2 C1 H1 120.1 . . ?
C2 C1 C15 119.9(19) . . ?
C15 C1 H1 120.1 . . ?
F6 C41 C40 117.6(15) . . ?
C42 C41 F6 120.0(16) . . ?
C42 C41 C40 122.5(16) . . ?
C1 C2 H2 117.8 . . ?
C1 C2 C3 124(2) . . ?
C3 C2 H2 117.8 . . ?
C16 C17 I2 119.9(11) . . ?
C18 C17 I2 120.4(11) . . ?
C18 C17 C16 119.7(14) . . ?
C2 C3 H3 121.2 . . ?
C2 C3 C4 118(2) . . ?
C4 C3 H3 121.2 . . ?
F3 C19 C18 121.1(14) . . ?
F3 C19 C20 118.1(13) . . ?
C18 C19 C20 120.8(14) . . ?
C3 C4 H4 119.2 . . ?
C3 C4 C5 121.7(19) . . ?
C5 C4 H4 119.2 . . ?
F1 C21 C16 119.9(15) . . ?
F1 C21 C20 119.5(15) . . ?
C16 C21 C20 120.5(14) . . ?
F5 C42 C37 119.4(16) . . ?
C41 C42 F5 119.4(16) . . ?
C41 C42 C37 121.1(17) . . ?
C24 C23 H23 120.0 . . ?
C22 C23 C24 119.9(14) . . ?
C22 C23 H23 120.0 . . ?
C6 C5 C4 121.0(16) . . ?
C6 C5 C15 120.7(13) . . ?
C15 C5 C4 118.2(14) . . ?
C24 C25 C26 121.4(14) . . ?
C24 C25 H25 119.3 . . ?
C26 C25 H25 119.3 . . ?
C5 C6 C8 117.7(14) . . ?
C7 C6 C5 119.3(15) . . ?
C7 C6 C8 123.0(15) . . ?
C26 C27 C28 119.0(11) . . ?
C29 C27 C28 120.1(12) . . ?
C29 C27 C26 120.9(11) . . ?
C6 C7 H7A 109.5 . . ?
C6 C7 H7B 109.5 . . ?
C6 C7 H7C 109.5 . . ?
H7A C7 H7B 109.5 . . ?
H7A C7 H7C 109.5 . . ?
H7B C7 H7C 109.5 . . ?
C30 C29 C34 117.6(11) . . ?
C27 C29 C30 122.9(12) . . ?
C27 C29 C34 119.5(11) . . ?
C6 C8 C9 117.9(15) . . ?
C13 C8 C6 120.3(13) . . ?
C13 C8 C9 121.7(15) . . ?
C32 C31 H31 119.4 . . ?
C30 C31 C32 121.1(14) . . ?
C30 C31 H31 119.4 . . ?
C8 C9 H9 120.6 . . ?
C10 C9 C8 118.7(17) . . ?
C10 C9 H9 120.6 . . ?
C32 C33 C34 120.9(14) . . ?
C32 C33 H33 119.5 . . ?
C34 C33 H33 119.5 . . ?
C9 C10 H10 119.3 . . ?
C9 C10 C11 121.3(18) . . ?
C11 C10 H10 119.3 . . ?
C36 C35 C34 122.6(12) . . ?
C36 C35 H35 118.7 . . ?
C34 C35 H35 118.7 . . ?
C10 C11 H11 120.7 . . ?
C12 C11 C10 118.5(18) . . ?
C12 C11 H11 120.7 . . ?
C38 C37 I3 120.6(14) . . ?
C38 C37 C42 117.7(15) . . ?
C42 C37 I3 121.6(13) . . ?
C11 C12 H12 117.9 . . ?
C11 C12 C13 124.1(18) . . ?
C13 C12 H12 117.9 . . ?
F8 C39 C40 120.9(16) . . ?
F8 C39 C38 118.4(17) . . ?
C40 C39 C38 120.6(16) . . ?
C8 C13 C12 115.5(14) . . ?
C14 C13 C8 123.9(14) . . ?
C14 C13 C12 120.5(16) . . ?
C13 C14 H14 121.7 . . ?
C13 C14 C15 116.6(16) . . ?
C15 C14 H14 121.7 . . ?
C1 C15 C5 118.1(15) . . ?
C1 C15 C14 121.2(17) . . ?
C5 C15 C14 120.7(13) . . ?

loop_
_geom_bond_atom_site_label_1
_geom_bond_atom_site_label_2
_geom_bond_distance
_geom_bond_site_symmetry_2
_geom_bond_publ_flag
I1 C20 2.067(13) . ?
I3 C37 2.062(14) . ?
I2 C17 2.111(13) . ?
I4 C40 2.078(13) . ?
F5 C42 1.335(17) . ?
F3 C19 1.345(15) . ?
F4 C18 1.352(15) . ?
F7 C38 1.351(17) . ?
F6 C41 1.361(17) . ?
F1 C21 1.328(15) . ?
F2 C16 1.346(16) . ?
F8 C39 1.352(17) . ?
C36 C26 1.442(16) . ?
C36 C22 1.401(16) . ?
C36 C35 1.383(16) . ?
C28 H28A 0.9600 . ?
C28 H28B 0.9600 . ?
C28 H28C 0.9600 . ?
C28 C27 1.479(17) . ?
C24 H24 0.9300 . ?
C24 C23 1.390(19) . ?
C24 C25 1.354(19) . ?
C40 C41 1.38(2) . ?
C40 C39 1.37(2) . ?
C32 H32 0.9300 . ?
C32 C31 1.43(2) . ?
C32 C33 1.334(18) . ?
C16 C17 1.364(19) . ?
C16 C21 1.348(19) . ?
C26 C25 1.415(16) . ?
C26 C27 1.419(16) . ?
C18 C17 1.312(18) . ?
C18 C19 1.352(18) . ?
C30 H30 0.9300 . ?
C30 C29 1.406(17) . ?
C30 C31 1.337(18) . ?
C20 C19 1.380(19) . ?
C20 C21 1.40(2) . ?
C34 C29 1.443(15) . ?
C34 C33 1.413(17) . ?
C34 C35 1.397(16) . ?
C22 H22 0.9300 . ?
C22 C23 1.362(16) . ?
C38 C37 1.35(2) . ?
C38 C39 1.39(2) . ?
C1 H1 0.9300 . ?
C1 C2 1.35(2) . ?
C1 C15 1.411(18) . ?
C41 C42 1.33(2) . ?
C2 H2 0.9300 . ?
C2 C3 1.37(3) . ?
C3 H3 0.9300 . ?
C3 C4 1.37(2) . ?
C4 H4 0.9300 . ?
C4 C5 1.435(18) . ?
C42 C37 1.39(2) . ?
C23 H23 0.9300 . ?
C5 C6 1.408(18) . ?
C5 C15 1.42(2) . ?
C25 H25 0.9300 . ?
C6 C7 1.400(19) . ?
C6 C8 1.425(18) . ?
C27 C29 1.394(15) . ?
C7 H7A 0.9600 . ?
C7 H7B 0.9600 . ?
C7 H7C 0.9600 . ?
C8 C9 1.44(2) . ?
C8 C13 1.39(2) . ?
C31 H31 0.9300 . ?
C9 H9 0.9300 . ?
C9 C10 1.36(2) . ?
C33 H33 0.9300 . ?
C10 H10 0.9300 . ?
C10 C11 1.42(3) . ?
C35 H35 0.9300 . ?
C11 H11 0.9300 . ?
C11 C12 1.34(2) . ?
C12 H12 0.9300 . ?
C12 C13 1.44(2) . ?
C13 C14 1.375(19) . ?
C14 H14 0.9300 . ?
C14 C15 1.439(19) . ?

loop_
_geom_torsion_atom_site_label_1
_geom_torsion_atom_site_label_2
_geom_torsion_atom_site_label_3
_geom_torsion_atom_site_label_4
_geom_torsion
_geom_torsion_site_symmetry_1
_geom_torsion_site_symmetry_2
_geom_torsion_site_symmetry_3
_geom_torsion_site_symmetry_4
_geom_torsion_publ_flag
I1 C20 C19 F3 -2.7(16) . . . . ?
I1 C20 C19 C18 178.2(9) . . . . ?
I1 C20 C21 F1 4.3(17) . . . . ?
I1 C20 C21 C16 -179.3(10) . . . . ?
I4 C40 C41 F6 -2.2(17) . . . . ?
I4 C40 C41 C42 177.9(10) . . . . ?
I4 C40 C39 F8 2.0(16) . . . . ?
I4 C40 C39 C38 -177.2(9) . . . . ?
F5 C42 C37 I3 2.2(18) . . . . ?
F5 C42 C37 C38 179.7(12) . . . . ?
F4 C18 C17 I2 1.7(18) . . . . ?
F4 C18 C17 C16 179.1(12) . . . . ?
F4 C18 C19 F3 0.4(18) . . . . ?
F4 C18 C19 C20 179.5(11) . . . . ?
F7 C38 C37 I3 -4.5(19) . . . . ?
F7 C38 C37 C42 178.0(12) . . . . ?
F7 C38 C39 F8 2.3(19) . . . . ?
F7 C38 C39 C40 -178.5(12) . . . . ?
F6 C41 C42 F5 0(2) . . . . ?
F6 C41 C42 C37 -179.5(12) . . . . ?
F2 C16 C17 I2 -1.9(19) . . . . ?
F2 C16 C17 C18 -179.3(12) . . . . ?
F2 C16 C21 F1 -2(2) . . . . ?
F2 C16 C21 C20 -178.1(12) . . . . ?
C36 C26 C25 C24 -1.0(16) . . . . ?
C36 C26 C27 C28 179.2(10) . . . . ?
C36 C26 C27 C29 1.1(15) . . . . ?
C36 C22 C23 C24 3.3(18) . . . . ?
C28 C27 C29 C30 3.6(17) . . . . ?
C28 C27 C29 C34 -178.3(10) . . . . ?
C40 C41 C42 F5 179.8(12) . . . . ?
C40 C41 C42 C37 0(2) . . . . ?
C26 C36 C22 C23 -2.3(17) . . . . ?
C26 C36 C35 C34 0.4(16) . . . . ?
C26 C27 C29 C30 -178.3(10) . . . . ?
C26 C27 C29 C34 -0.2(15) . . . . ?
C22 C36 C26 C25 1.1(15) . . . . ?
C22 C36 C26 C27 -179.8(10) . . . . ?
C22 C36 C35 C34 179.0(10) . . . . ?
C1 C2 C3 C4 -2(3) . . . . ?
C41 C40 C39 F8 -179.5(11) . . . . ?
C41 C40 C39 C38 1.3(18) . . . . ?
C41 C42 C37 I3 -178.3(10) . . . . ?
C41 C42 C37 C38 -1(2) . . . . ?
C2 C1 C15 C5 1(2) . . . . ?
C2 C1 C15 C14 -179.8(13) . . . . ?
C2 C3 C4 C5 0(2) . . . . ?
C17 C16 C21 F1 178.5(12) . . . . ?
C17 C16 C21 C20 2(2) . . . . ?
C17 C18 C19 F3 -178.9(13) . . . . ?
C17 C18 C19 C20 0(2) . . . . ?
C3 C4 C5 C6 179.7(13) . . . . ?
C3 C4 C5 C15 2.2(18) . . . . ?
C19 C18 C17 I2 -179.0(9) . . . . ?
C19 C18 C17 C16 -2(2) . . . . ?
C19 C20 C21 F1 -179.7(11) . . . . ?
C19 C20 C21 C16 -3.4(19) . . . . ?
C4 C5 C6 C7 0.7(18) . . . . ?
C4 C5 C6 C8 -178.7(10) . . . . ?
C4 C5 C15 C1 -2.7(17) . . . . ?
C4 C5 C15 C14 177.9(11) . . . . ?
C21 C16 C17 I2 177.8(10) . . . . ?
C21 C16 C17 C18 0(2) . . . . ?
C21 C20 C19 F3 -178.6(11) . . . . ?
C21 C20 C19 C18 2.3(18) . . . . ?
C23 C24 C25 C26 2(2) . . . . ?
C5 C6 C8 C9 -179.9(10) . . . . ?
C5 C6 C8 C13 2.5(16) . . . . ?
C25 C24 C23 C22 -3(2) . . . . ?
C25 C26 C27 C28 -1.8(16) . . . . ?
C25 C26 C27 C29 -179.9(10) . . . . ?
C6 C5 C15 C1 179.9(10) . . . . ?
C6 C5 C15 C14 0.4(18) . . . . ?
C6 C8 C9 C10 -177.4(12) . . . . ?
C6 C8 C13 C12 178.4(11) . . . . ?
C6 C8 C13 C14 -2.9(19) . . . . ?
C27 C26 C25 C24 180.0(11) . . . . ?
C7 C6 C8 C9 0.7(18) . . . . ?
C7 C6 C8 C13 -177.0(13) . . . . ?
C29 C30 C31 C32 -0.6(19) . . . . ?
C29 C34 C33 C32 -0.4(17) . . . . ?
C29 C34 C35 C36 0.5(16) . . . . ?
C8 C9 C10 C11 -2(2) . . . . ?
C8 C13 C14 C15 2.0(19) . . . . ?
C31 C32 C33 C34 0.4(19) . . . . ?
C31 C30 C29 C34 0.5(17) . . . . ?
C31 C30 C29 C27 178.6(11) . . . . ?
C9 C8 C13 C12 0.8(18) . . . . ?
C9 C8 C13 C14 179.5(11) . . . . ?
C9 C10 C11 C12 2(2) . . . . ?
C33 C32 C31 C30 0(2) . . . . ?
C33 C34 C29 C30 0.0(15) . . . . ?
C33 C34 C29 C27 -178.2(10) . . . . ?
C33 C34 C35 C36 178.0(10) . . . . ?
C10 C11 C12 C13 -1(2) . . . . ?
C35 C36 C26 C25 179.7(9) . . . . ?
C35 C36 C26 C27 -1.2(16) . . . . ?
C35 C36 C22 C23 179.1(11) . . . . ?
C35 C34 C29 C30 177.6(10) . . . . ?
C35 C34 C29 C27 -0.6(15) . . . . ?
C35 C34 C33 C32 -178.0(11) . . . . ?
C11 C12 C13 C8 0(2) . . . . ?
C11 C12 C13 C14 -179.0(13) . . . . ?
C37 C38 C39 F8 178.9(12) . . . . ?
C37 C38 C39 C40 -2(2) . . . . ?
C12 C13 C14 C15 -179.4(12) . . . . ?
C39 C40 C41 F6 179.3(11) . . . . ?
C39 C40 C41 C42 -0.6(19) . . . . ?
C39 C38 C37 I3 179.1(9) . . . . ?
C39 C38 C37 C42 2(2) . . . . ?
C13 C8 C9 C10 0.2(19) . . . . ?
C13 C14 C15 C1 179.9(11) . . . . ?
C13 C14 C15 C5 -0.7(18) . . . . ?
C15 C1 C2 C3 2(3) . . . . ?
C15 C5 C6 C7 178.2(12) . . . . ?
C15 C5 C6 C8 -1.3(16) . . . . ?
